data_4513229
loop_
_publ_author_name
'Posner, Shai R.'
'Lorson, Logan C.'
'Gell, Aaron R.'
'Foxman, Bruce M.'

_publ_section_title
;
 Experimental Establishment of Mother--Daughter Orientation Relationships
 and Twinning Effects in Phase Transitions: A Great Legacy from Jack
 Gougoutas and Peggy Etter
;
_journal_issue 7
_journal_name_full 'Crystal Growth &amp; Design'
_journal_page_first 3407
_journal_paper_doi 10.1021/acs.cgd.5b00487
_journal_volume 15
_journal_year 2015
_chemical_formula_moiety 'C10 H10 Fe, F6 P'
_chemical_formula_sum 'C10 H10 F6 Fe P'
_chemical_formula_weight 331.00
_space_group_IT_number 14
_symmetry_cell_setting monoclinic
_symmetry_space_group_name_Hall '-P 2ybc'
_symmetry_space_group_name_H-M 'P 1 21/c 1'
_atom_sites_solution_hydrogens difmap
_atom_sites_solution_primary other
_audit_creation_date 2015-03-19
_audit_creation_method CRYSTALS_ver_14.61
_cell_angle_alpha 90
_cell_angle_beta 92.987(2)
_cell_angle_gamma 90
_cell_formula_units_Z 4
_cell_length_a 13.3462(11)
_cell_length_b 9.4447(8)
_cell_length_c 9.4076(8)
_cell_measurement_reflns_used 2256
_cell_measurement_temperature 240
_cell_measurement_theta_max 27
_cell_measurement_theta_min 3
_cell_volume 1184.22(17)
_computing_cell_refinement 'Apex2 (Bruker AXS, 2006)'
_computing_data_collection 'Apex2 (Bruker AXS, 2006)'
_computing_data_reduction 'Apex2 (Bruker AXS, 2006)'
_computing_molecular_graphics 'CAMERON (Watkin et al., 1996)'
_computing_publication_material 'CRYSTALS (Betteridge et al., 2003)'
_computing_structure_refinement 'CRYSTALS (Betteridge et al., 2003)'
_computing_structure_solution 'USER DEFINED STRUCTURE SOLUTION'
_diffrn_ambient_temperature 240
_diffrn_measured_fraction_theta_full 0.996
_diffrn_measured_fraction_theta_max 0.996
_diffrn_measurement_device Area
_diffrn_measurement_device_type 'Bruker Kappa Apex2'
_diffrn_measurement_method '\f & \w scans'
_diffrn_radiation_monochromator graphite
_diffrn_radiation_type 'Mo K\a'
_diffrn_radiation_wavelength 0.71073
_diffrn_reflns_av_R_equivalents 0.022
_diffrn_reflns_limit_h_max 17
_diffrn_reflns_limit_h_min -16
_diffrn_reflns_limit_k_max 12
_diffrn_reflns_limit_k_min -11
_diffrn_reflns_limit_l_max 12
_diffrn_reflns_limit_l_min -10
_diffrn_reflns_number 6937
_diffrn_reflns_theta_full 27.002
_diffrn_reflns_theta_max 27.002
_diffrn_reflns_theta_min 3.057
_diffrn_standards_number 0
_exptl_absorpt_coefficient_mu 1.463
_exptl_absorpt_correction_T_max 0.78
_exptl_absorpt_correction_T_min 0.74
_exptl_absorpt_correction_type numerical
_exptl_absorpt_process_details
; 
 Analytical Absorption (De Meulenaer & Tompa, 1965) 
;
_exptl_crystal_colour 'dark red'
_exptl_crystal_density_diffrn 1.856
_exptl_crystal_density_method 'not measured'
_exptl_crystal_description prism
_exptl_crystal_F_000 660
_exptl_crystal_size_max 0.320
_exptl_crystal_size_mid 0.210
_exptl_crystal_size_min 0.170
_refine_diff_density_max 0.47
_refine_diff_density_min -0.46
_refine_ls_extinction_method None
_refine_ls_goodness_of_fit_ref 1.0257
_refine_ls_hydrogen_treatment constr
_refine_ls_matrix_type full
_refine_ls_number_parameters 212
_refine_ls_number_reflns 2563
_refine_ls_number_restraints 20
_refine_ls_R_factor_all 0.0546
_refine_ls_R_factor_gt 0.0366
_refine_ls_shift/su_max 0.0037341
_refine_ls_shift/su_mean 0.0006516
_refine_ls_structure_factor_coef Fsqd
_refine_ls_weighting_details
;
 Method= Modified Sheldrick 
 w=1/[\s^2^(F^2^) + ( 0.04P)^2^ + 1.56P] 
 ,where P=(max(Fo^2^,0) + 2Fc^2^)/3 
;
_refine_ls_weighting_scheme calc
_refine_ls_wR_factor_all 0.1002
_refine_ls_wR_factor_gt 0.0795
_refine_ls_wR_factor_ref 0.1002
_reflns_limit_h_max 16
_reflns_limit_h_min -16
_reflns_limit_k_max 12
_reflns_limit_k_min 0
_reflns_limit_l_max 12
_reflns_limit_l_min 0
_reflns_number_gt 1798
_reflns_number_total 2563
_reflns_threshold_expression I>2.0\s(I)
_oxford_diffrn_Wilson_B_factor 0.00
_oxford_diffrn_Wilson_scale 0.00
_oxford_refine_ls_r_factor_ref 0.0546
_oxford_refine_ls_scale 0.13933(8)
_oxford_reflns_number_all 2563
_oxford_reflns_threshold_expression_ref I>-10.0\s(I)
_oxford_structure_analysis_title 'FcPF6_rpt_0ma in P2(1)/c'
_cod_data_source_file cg5b00487_si_002.cif
_cod_data_source_block 3_I_before
_cod_depositor_comments
;
The following automatic conversions were performed:

'_atom_sites_solution_primary' value 'Other' changed to 'other'
according to
/usr/data/users/saulius/crontab/automatic-downloads/rss-feeds/ACS/lib/dictionaries/cif_core.dic
dictionary named 'cif_core.dic' version 2.4.2 from 2011-04-26.

Automatic conversion script
Id: cif_fix_values 3271 2015-04-21 07:52:19Z andrius 

 Adding full bibliography for 4513225--4513231.cif.
;
_cod_original_cell_volume 1184.22(10)
_cod_original_sg_symbol_H-M 'P 1 21/c 1 '
_cod_original_formula_sum 'C10 H10 F6 Fe1 P1'
_cod_database_code 4513229

loop_
_symmetry_equiv_pos_as_xyz
x,y,z
-x,-y,-z
-x,y+1/2,-z+1/2
x,-y+1/2,z+1/2

loop_
_atom_site_label
_atom_site_type_symbol
_atom_site_fract_x
_atom_site_fract_y
_atom_site_fract_z
_atom_site_U_iso_or_equiv
_atom_site_occupancy
_atom_site_adp_type
_atom_site_refinement_flags_posn
_atom_site_refinement_flags_occupancy
_atom_site_disorder_assembly
_atom_site_disorder_group
Fe1 Fe 0.5000 0.5000 0.5000 0.0307 1.0000 Uani S . . .
Fe2 Fe 0.0000 0.5000 0.5000 0.0331 1.0000 Uani S . . .
P1 P 0.23751(7) 0.46401(11) 0.96349(9) 0.0507 1.0000 Uani . . . .
F1 F 0.35676(18) 0.4765(3) 0.9801(3) 0.0887 1.0000 Uani . . . .
F2 F 0.23052(19) 0.5864(3) 1.0773(3) 0.0796 1.0000 Uani . . . .
F3 F 0.2387(2) 0.5794(3) 0.8421(3) 0.1111 1.0000 Uani . . . .
F4 F 0.2472(3) 0.3424(3) 0.8511(3) 0.1167 1.0000 Uani . . . .
F5 F 0.2385(2) 0.3528(3) 1.0876(3) 0.0908 1.0000 Uani . . . .
F6 F 0.1202(2) 0.4585(4) 0.9509(4) 0.1251 1.0000 Uani . . . .
C6 C -0.0697(3) 0.3232(5) 0.5778(5) 0.0737 1.0000 Uani . . . .
C7 C -0.1279(3) 0.3791(4) 0.4639(4) 0.0602 1.0000 Uani . . . .
C8 C -0.1538(3) 0.5153(5) 0.4960(5) 0.0697 1.0000 Uani . . . .
C9 C -0.1150(3) 0.5460(6) 0.6322(5) 0.0772 1.0000 Uani . . . .
C10 C -0.0616(3) 0.4290(6) 0.6842(4) 0.0809 1.0000 Uani . . . .
C1 C 0.3906(12) 0.573(3) 0.355(3) 0.0900 0.52(4) Uani D P 1 1
C11 C 0.4096(19) 0.533(3) 0.321(3) 0.0784 0.48(4) Uani D P 1 2
C2 C 0.408(2) 0.673(3) 0.454(3) 0.1048 0.52(4) Uani D P 1 1
C21 C 0.3934(11) 0.639(3) 0.422(3) 0.0813 0.48(4) Uani D P 1 2
C31 C 0.4824(18) 0.717(3) 0.444(3) 0.0579 0.48(4) Uani D P 1 2
C3 C 0.510(2) 0.708(2) 0.457(3) 0.0814 0.52(4) Uani D P 1 1
C4 C 0.5533(15) 0.634(4) 0.348(4) 0.0544 0.52(4) Uani D P 1 1
C41 C 0.5561(17) 0.652(4) 0.368(4) 0.0579 0.48(4) Uani D P 1 2
C5 C 0.4797(17) 0.555(2) 0.2807(18) 0.0618 0.52(4) Uani D P 1 1
C51 C 0.511(3) 0.535(3) 0.2930(19) 0.0777 0.48(4) Uani D P 1 2
H61 H -0.0388 0.2312 0.5801 0.0885 1.0000 Uiso R . . .
H71 H -0.1456 0.3306 0.3746 0.0723 1.0000 Uiso R . . .
H81 H -0.1920 0.5800 0.4337 0.0841 1.0000 Uiso R . . .
H91 H -0.1224 0.6358 0.6815 0.0923 1.0000 Uiso R . . .
H101 H -0.0253 0.4222 0.7745 0.0974 1.0000 Uiso R . . .
H21 H 0.3581 0.7114 0.5173 0.1130 0.52(4) Uiso R P 1 1
H311 H 0.4912 0.7969 0.5109 0.0711 0.48(4) Uiso R P 1 2
H31 H 0.5428 0.7779 0.5211 0.0921 0.52(4) Uiso R P 1 1
H41 H 0.6234 0.6394 0.3243 0.0608 0.52(4) Uiso R P 1 1
H411 H 0.6259 0.6811 0.3667 0.0739 0.48(4) Uiso R P 1 2
H51 H 0.4886 0.4899 0.2021 0.0721 0.52(4) Uiso R P 1 1
H511 H 0.5444 0.4731 0.2263 0.0980 0.48(4) Uiso R P 1 2
H211 H 0.3295 0.6597 0.4613 0.1011 0.48(4) Uiso R P 1 2
H111 H 0.3599 0.4648 0.2833 0.0980 0.48(4) Uiso R P 1 2
H11 H 0.3260 0.5282 0.3311 0.1099 0.52(4) Uiso R P 1 1

loop_
_atom_site_aniso_label
_atom_site_aniso_U_11
_atom_site_aniso_U_22
_atom_site_aniso_U_33
_atom_site_aniso_U_23
_atom_site_aniso_U_13
_atom_site_aniso_U_12
Fe1 0.0297(3) 0.0337(3) 0.0287(3) -0.0031(2) 0.0028(2) -0.0051(2)
Fe2 0.0302(3) 0.0350(3) 0.0343(3) 0.0008(2) 0.0035(2) -0.0029(2)
P1 0.0578(5) 0.0550(6) 0.0392(4) 0.0001(4) 0.0010(4) 0.0013(4)
F1 0.0614(15) 0.102(2) 0.103(2) -0.0088(16) 0.0114(14) 0.0041(13)
F2 0.1016(18) 0.0646(15) 0.0727(15) -0.0131(12) 0.0056(13) 0.0186(13)
F3 0.158(3) 0.112(2) 0.0605(15) 0.0395(16) -0.0170(16) -0.013(2)
F4 0.173(3) 0.098(2) 0.0833(18) -0.0511(16) 0.0514(19) -0.045(2)
F5 0.139(2) 0.0642(15) 0.0715(15) 0.0231(13) 0.0272(15) 0.0139(15)
F6 0.0546(15) 0.174(3) 0.144(3) -0.006(2) -0.0175(17) -0.0153(18)
C6 0.066(2) 0.063(3) 0.093(3) 0.030(2) 0.010(2) -0.018(2)
C7 0.050(2) 0.069(3) 0.062(2) 0.000(2) 0.0010(17) -0.0268(19)
C8 0.0320(17) 0.092(3) 0.085(3) 0.011(3) 0.0071(18) 0.0031(19)
C9 0.064(3) 0.090(3) 0.082(3) -0.015(3) 0.036(2) -0.003(2)
C10 0.066(3) 0.138(4) 0.0394(19) 0.021(3) 0.0052(18) -0.042(3)
C1 0.042(6) 0.14(3) 0.084(17) 0.054(13) 0.002(8) 0.011(11)
C11 0.065(12) 0.106(14) 0.060(10) 0.033(8) -0.036(10) -0.048(12)
C2 0.108(18) 0.069(13) 0.143(17) 0.044(10) 0.071(15) 0.040(12)
C21 0.032(6) 0.068(16) 0.14(2) 0.049(13) -0.002(9) 0.011(6)
C31 0.055(10) 0.043(7) 0.077(8) 0.013(6) 0.018(7) 0.013(6)
C3 0.088(16) 0.033(7) 0.124(14) 0.020(7) 0.010(11) -0.001(8)
C4 0.046(9) 0.078(17) 0.040(7) 0.017(8) 0.012(5) -0.005(8)
C41 0.061(12) 0.044(8) 0.069(18) 0.018(9) 0.002(9) -0.013(7)
C5 0.069(11) 0.077(8) 0.037(5) 0.012(5) -0.026(6) -0.015(7)
C51 0.085(14) 0.123(15) 0.024(6) 0.019(7) -0.004(7) -0.004(11)

loop_
_atom_type_symbol
_atom_type_scat_dispersion_real
_atom_type_scat_dispersion_imag
_atom_type_scat_Cromer_Mann_a1
_atom_type_scat_Cromer_Mann_b1
_atom_type_scat_Cromer_Mann_a2
_atom_type_scat_Cromer_Mann_b2
_atom_type_scat_Cromer_Mann_a3
_atom_type_scat_Cromer_Mann_b3
_atom_type_scat_Cromer_Mann_a4
_atom_type_scat_Cromer_Mann_b4
_atom_type_scat_Cromer_Mann_c
_atom_type_scat_source
C 0.0033 0.0016 2.3100 20.8439 1.0200 10.2075 1.5886 0.5687 0.8650 51.6512 0.2156 'International Tables Vol C 4.2.6.8 and 6.1.1.4'
H 0.0000 0.0000 0.4930 10.5109 0.3229 26.1257 0.1402 3.1424 0.0408 57.7998 0.0030 'International Tables Vol C 4.2.6.8 and 6.1.1.4'
F 0.0171 0.0103 3.5392 10.2825 2.6412 4.2944 1.5170 0.2615 1.0243 26.1476 0.2776 'International Tables Vol C 4.2.6.8 and 6.1.1.4'
P 0.1023 0.0942 6.4345 1.9067 4.1791 27.1570 1.7800 0.5260 1.4908 68.1645 1.1149 'International Tables Vol C 4.2.6.8 and 6.1.1.4'
Fe 0.3463 0.8444 11.7695 4.7611 7.3573 0.3072 3.5222 15.3535 2.3045 76.8805 1.0369 'International Tables Vol C 4.2.6.8 and 6.1.1.4'

loop_
_geom_angle_atom_site_label_1
_geom_angle_site_symmetry_1
_geom_angle_atom_site_label_2
_geom_angle_atom_site_label_3
_geom_angle_site_symmetry_3
_geom_angle
_geom_angle_publ_flag
C5 2_666 Fe1 C2 2_666 64.2(7) yes
C5 2_666 Fe1 C1 2_666 39.6(6) yes
C2 2_666 Fe1 C1 2_666 37.8(7) yes
C5 2_666 Fe1 C4 2_666 38.1(8) yes
C2 2_666 Fe1 C4 2_666 66.1(9) yes
C1 2_666 Fe1 C4 2_666 66.2(9) yes
C5 2_666 Fe1 C3 2_666 64.9(8) yes
C2 2_666 Fe1 C3 2_666 39.9(7) yes
C1 2_666 Fe1 C3 2_666 66.0(8) yes
C4 2_666 Fe1 C3 2_666 40.0(8) yes
C5 2_666 Fe1 C1 . 140.4(6) yes
C2 2_666 Fe1 C1 . 142.2(7) yes
C1 2_666 Fe1 C1 . 179.994 yes
C4 2_666 Fe1 C1 . 113.8(9) yes
C3 2_666 Fe1 C1 . 114.0(8) yes
C5 2_666 Fe1 C2 . 115.8(7) yes
C2 2_666 Fe1 C2 . 179.994 yes
C1 2_666 Fe1 C2 . 142.2(7) yes
C4 2_666 Fe1 C2 . 113.9(9) yes
C3 2_666 Fe1 C2 . 140.1(7) yes
C5 2_666 Fe1 C3 . 115.1(8) yes
C2 2_666 Fe1 C3 . 140.1(7) yes
C1 2_666 Fe1 C3 . 114.0(8) yes
C4 2_666 Fe1 C3 . 140.0(8) yes
C3 2_666 Fe1 C3 . 179.994 yes
C5 2_666 Fe1 C4 . 141.9(8) yes
C2 2_666 Fe1 C4 . 113.9(9) yes
C1 2_666 Fe1 C4 . 113.8(9) yes
C4 2_666 Fe1 C4 . 179.994 yes
C3 2_666 Fe1 C4 . 140.0(8) yes
C5 2_666 Fe1 C5 . 179.995 yes
C2 2_666 Fe1 C5 . 115.8(7) yes
C1 2_666 Fe1 C5 . 140.4(6) yes
C4 2_666 Fe1 C5 . 141.9(8) yes
C3 2_666 Fe1 C5 . 115.1(8) yes
C1 . Fe1 C2 . 37.8(7) yes
C1 . Fe1 C3 . 66.0(8) yes
C2 . Fe1 C3 . 39.9(7) yes
C1 . Fe1 C4 . 66.2(9) yes
C2 . Fe1 C4 . 66.1(9) yes
C3 . Fe1 C4 . 40.0(8) yes
C1 . Fe1 C5 . 39.6(6) yes
C2 . Fe1 C5 . 64.2(7) yes
C3 . Fe1 C5 . 64.9(8) yes
C4 . Fe1 C5 . 38.1(8) yes
C31 2_666 Fe1 C41 2_666 38.6(8) yes
C31 2_666 Fe1 C11 2_666 66.0(8) yes
C41 2_666 Fe1 C11 2_666 67.3(10) yes
C31 2_666 Fe1 C21 2_666 39.3(7) yes
C41 2_666 Fe1 C21 2_666 66.7(10) yes
C11 2_666 Fe1 C21 2_666 40.1(8) yes
C31 2_666 Fe1 C51 2_666 67.0(8) yes
C41 2_666 Fe1 C51 2_666 41.3(9) yes
C11 2_666 Fe1 C51 2_666 40.2(6) yes
C21 2_666 Fe1 C51 2_666 68.0(8) yes
C31 2_666 Fe1 C11 . 114.0(8) yes
C41 2_666 Fe1 C11 . 112.7(10) yes
C11 2_666 Fe1 C11 . 179.994 yes
C21 2_666 Fe1 C11 . 139.9(8) yes
C51 2_666 Fe1 C11 . 139.8(6) yes
C31 2_666 Fe1 C21 . 140.7(7) yes
C41 2_666 Fe1 C21 . 113.3(10) yes
C11 2_666 Fe1 C21 . 139.9(8) yes
C21 2_666 Fe1 C21 . 179.994 yes
C51 2_666 Fe1 C21 . 112.0(8) yes
C31 2_666 Fe1 C31 . 179.995 yes
C41 2_666 Fe1 C31 . 141.4(8) yes
C11 2_666 Fe1 C31 . 114.0(8) yes
C21 2_666 Fe1 C31 . 140.7(7) yes
C51 2_666 Fe1 C31 . 113.0(8) yes
C31 2_666 Fe1 C41 . 141.4(8) yes
C41 2_666 Fe1 C41 . 179.994 yes
C11 2_666 Fe1 C41 . 112.7(10) yes
C21 2_666 Fe1 C41 . 113.3(10) yes
C51 2_666 Fe1 C41 . 138.7(9) yes
C31 2_666 Fe1 C51 . 113.0(8) yes
C41 2_666 Fe1 C51 . 138.7(9) yes
C11 2_666 Fe1 C51 . 139.8(6) yes
C21 2_666 Fe1 C51 . 112.0(8) yes
C51 2_666 Fe1 C51 . 179.994 yes
C11 . Fe1 C21 . 40.1(8) yes
C11 . Fe1 C31 . 66.0(8) yes
C21 . Fe1 C31 . 39.3(7) yes
C11 . Fe1 C41 . 67.3(10) yes
C21 . Fe1 C41 . 66.7(10) yes
C31 . Fe1 C41 . 38.6(8) yes
C11 . Fe1 C51 . 40.2(6) yes
C21 . Fe1 C51 . 68.0(8) yes
C31 . Fe1 C51 . 67.0(8) yes
C41 . Fe1 C51 . 41.3(9) yes
C9 2_566 Fe2 C10 2_566 39.25(19) yes
C9 2_566 Fe2 C7 2_566 65.36(18) yes
C10 2_566 Fe2 C7 2_566 66.28(16) yes
C9 2_566 Fe2 C6 2_566 66.12(19) yes
C10 2_566 Fe2 C6 2_566 40.06(18) yes
C7 2_566 Fe2 C6 2_566 39.42(15) yes
C9 2_566 Fe2 C8 2_566 39.28(17) yes
C10 2_566 Fe2 C8 2_566 66.31(17) yes
C7 2_566 Fe2 C8 2_566 38.81(15) yes
C6 2_566 Fe2 C8 2_566 66.13(17) yes
C9 2_566 Fe2 C6 . 113.88(19) yes
C10 2_566 Fe2 C6 . 139.94(18) yes
C7 2_566 Fe2 C6 . 140.58(15) yes
C6 2_566 Fe2 C6 . 179.994 yes
C8 2_566 Fe2 C6 . 113.87(17) yes
C9 2_566 Fe2 C7 . 114.64(18) yes
C10 2_566 Fe2 C7 . 113.72(16) yes
C7 2_566 Fe2 C7 . 179.994 yes
C6 2_566 Fe2 C7 . 140.58(15) yes
C8 2_566 Fe2 C7 . 141.19(15) yes
C9 2_566 Fe2 C8 . 140.72(17) yes
C10 2_566 Fe2 C8 . 113.69(17) yes
C7 2_566 Fe2 C8 . 141.19(15) yes
C6 2_566 Fe2 C8 . 113.87(17) yes
C8 2_566 Fe2 C8 . 179.994 yes
C9 2_566 Fe2 C9 . 179.994 yes
C10 2_566 Fe2 C9 . 140.75(19) yes
C7 2_566 Fe2 C9 . 114.64(18) yes
C6 2_566 Fe2 C9 . 113.88(19) yes
C8 2_566 Fe2 C9 . 140.72(17) yes
C9 2_566 Fe2 C10 . 140.75(19) yes
C10 2_566 Fe2 C10 . 179.994 yes
C7 2_566 Fe2 C10 . 113.72(16) yes
C6 2_566 Fe2 C10 . 139.94(18) yes
C8 2_566 Fe2 C10 . 113.69(17) yes
C6 . Fe2 C7 . 39.42(15) yes
C6 . Fe2 C8 . 66.13(17) yes
C7 . Fe2 C8 . 38.81(15) yes
C6 . Fe2 C9 . 66.12(19) yes
C7 . Fe2 C9 . 65.36(18) yes
C8 . Fe2 C9 . 39.28(17) yes
C6 . Fe2 C10 . 40.06(18) yes
C7 . Fe2 C10 . 66.28(16) yes
C8 . Fe2 C10 . 66.31(17) yes
C9 . Fe2 C10 . 39.25(19) yes
F1 . P1 F2 . 88.47(15) yes
F1 . P1 F3 . 88.42(16) yes
F2 . P1 F3 . 89.33(16) yes
F1 . P1 F4 . 90.22(17) yes
F2 . P1 F4 . 178.67(17) yes
F3 . P1 F4 . 90.78(17) yes
F1 . P1 F5 . 90.36(16) yes
F2 . P1 F5 . 89.11(14) yes
F3 . P1 F5 . 178.04(17) yes
F4 . P1 F5 . 90.76(16) yes
F1 . P1 F6 . 177.34(19) yes
F2 . P1 F6 . 88.95(17) yes
F3 . P1 F6 . 90.93(19) yes
F4 . P1 F6 . 92.37(19) yes
F5 . P1 F6 . 90.22(18) yes
Fe2 . C6 C7 . 70.4(2) yes
Fe2 . C6 C10 . 70.1(2) yes
C7 . C6 C10 . 107.2(4) yes
Fe2 . C6 H61 . 122.5 no
C7 . C6 H61 . 125.5 no
C10 . C6 H61 . 127.2 no
Fe2 . C7 C6 . 70.2(2) yes
Fe2 . C7 C8 . 70.2(2) yes
C6 . C7 C8 . 108.9(4) yes
Fe2 . C7 H71 . 124.2 no
C6 . C7 H71 . 125.7 no
C8 . C7 H71 . 125.4 no
Fe2 . C8 C7 . 71.0(2) yes
Fe2 . C8 C9 . 71.0(2) yes
C7 . C8 C9 . 108.3(4) yes
Fe2 . C8 H81 . 123.2 no
C7 . C8 H81 . 126.0 no
C9 . C8 H81 . 125.7 no
Fe2 . C9 C8 . 69.8(2) yes
Fe2 . C9 C10 . 70.3(2) yes
C8 . C9 C10 . 108.6(4) yes
Fe2 . C9 H91 . 124.5 no
C8 . C9 H91 . 125.4 no
C10 . C9 H91 . 126.0 no
C6 . C10 Fe2 . 69.8(2) yes
C6 . C10 C9 . 107.0(4) yes
Fe2 . C10 C9 . 70.5(2) yes
C6 . C10 H101 . 126.6 no
Fe2 . C10 H101 . 124.1 no
C9 . C10 H101 . 126.3 no
Fe1 . C1 C2 . 71.8(14) yes
Fe1 . C1 C5 . 72.8(11) yes
C2 . C1 C5 . 108.1(4) yes
Fe1 . C1 H11 . 126.6 no
C2 . C1 H11 . 125.6 no
C5 . C1 H11 . 125.9 no
Fe1 . C11 C21 . 69.7(12) yes
Fe1 . C11 C51 . 67.6(10) yes
C21 . C11 C51 . 107.8(4) yes
Fe1 . C11 H111 . 123.6 no
C21 . C11 H111 . 126.0 no
C51 . C11 H111 . 125.9 no
Fe1 . C2 C1 . 70.4(14) yes
Fe1 . C2 C3 . 67.5(12) yes
C1 . C2 C3 . 108.2(4) yes
Fe1 . C2 H21 . 125.2 no
C1 . C2 H21 . 125.9 no
C3 . C2 H21 . 125.8 no
C11 . C21 Fe1 . 70.1(12) yes
C11 . C21 C31 . 108.3(4) yes
Fe1 . C21 C31 . 73.7(13) yes
C11 . C21 H211 . 125.0 no
Fe1 . C21 H211 . 127.3 no
C31 . C21 H211 . 126.3 no
Fe1 . C31 C21 . 67.0(13) yes
Fe1 . C31 C41 . 68.3(18) yes
C21 . C31 C41 . 108.0(4) yes
Fe1 . C31 H311 . 124.8 no
C21 . C31 H311 . 124.6 no
C41 . C31 H311 . 127.0 no
C2 . C3 Fe1 . 72.6(13) yes
C2 . C3 C4 . 108.0(4) yes
Fe1 . C3 C4 . 71.9(17) yes
C2 . C3 H31 . 125.6 no
Fe1 . C3 H31 . 124.4 no
C4 . C3 H31 . 126.3 no
Fe1 . C4 C3 . 68.1(15) yes
Fe1 . C4 C5 . 73.7(14) yes
C3 . C4 C5 . 107.4(4) yes
Fe1 . C4 H41 . 124.1 no
C3 . C4 H41 . 126.2 no
C5 . C4 H41 . 126.3 no
Fe1 . C41 C31 . 73.1(15) yes
Fe1 . C41 C51 . 66.4(15) yes
C31 . C41 C51 . 107.6(4) yes
Fe1 . C41 H411 . 125.5 no
C31 . C41 H411 . 126.2 no
C51 . C41 H411 . 126.2 no
Fe1 . C5 C1 . 67.7(12) yes
Fe1 . C5 C4 . 68.3(17) yes
C1 . C5 C4 . 107.7(4) yes
Fe1 . C5 H51 . 124.7 no
C1 . C5 H51 . 126.0 no
C4 . C5 H51 . 125.9 no
C41 . C51 C11 . 107.8(4) yes
C41 . C51 Fe1 . 72.3(17) yes
C11 . C51 Fe1 . 72.2(12) yes
C41 . C51 H511 . 125.4 no
C11 . C51 H511 . 126.6 no
Fe1 . C51 H511 . 125.8 no

loop_
_geom_bond_atom_site_label_1
_geom_bond_atom_site_label_2
_geom_bond_site_symmetry_2
_geom_bond_distance
_geom_bond_publ_flag
Fe1 C5 2_666 2.130(18) yes
Fe1 C2 2_666 2.08(3) yes
Fe1 C1 2_666 2.06(2) yes
Fe1 C4 2_666 2.06(4) yes
Fe1 C3 2_666 2.01(2) yes
Fe1 C1 . 2.06(2) yes
Fe1 C2 . 2.08(3) yes
Fe1 C3 . 2.01(2) yes
Fe1 C4 . 2.06(4) yes
Fe1 C5 . 2.130(18) yes
Fe1 C31 2_666 2.13(3) yes
Fe1 C41 2_666 2.07(4) yes
Fe1 C11 2_666 2.05(2) yes
Fe1 C21 2_666 2.04(2) yes
Fe1 C51 2_666 1.988(19) yes
Fe1 C11 . 2.05(2) yes
Fe1 C21 . 2.04(2) yes
Fe1 C31 . 2.13(3) yes
Fe1 C41 . 2.07(4) yes
Fe1 C51 . 1.988(19) yes
Fe2 C9 2_566 2.071(4) yes
Fe2 C10 2_566 2.068(3) yes
Fe2 C7 2_566 2.067(3) yes
Fe2 C6 2_566 2.064(4) yes
Fe2 C8 2_566 2.056(3) yes
Fe2 C6 . 2.064(4) yes
Fe2 C7 . 2.067(3) yes
Fe2 C8 . 2.056(3) yes
Fe2 C9 . 2.071(4) yes
Fe2 C10 . 2.068(3) yes
P1 F1 . 1.595(3) yes
P1 F2 . 1.582(2) yes
P1 F3 . 1.579(3) yes
P1 F4 . 1.571(3) yes
P1 F5 . 1.570(2) yes
P1 F6 . 1.564(3) yes
C6 C7 . 1.393(5) yes
C6 C10 . 1.416(6) yes
C6 H61 . 0.962 no
C7 C8 . 1.370(6) yes
C7 H71 . 0.975 no
C8 C9 . 1.387(6) yes
C8 H81 . 0.973 no
C9 C10 . 1.390(7) yes
C9 H91 . 0.974 no
C10 H101 . 0.958 no
C1 C2 . 1.34(2) yes
C1 C5 . 1.42(2) yes
C1 H11 . 0.975 no
C11 C21 . 1.40(3) yes
C11 C51 . 1.39(2) yes
C11 H111 . 0.980 no
C2 C3 . 1.40(2) yes
C2 H21 . 0.979 no
C21 C31 . 1.41(2) yes
C21 H211 . 0.968 no
C31 C41 . 1.39(2) yes
C31 H311 . 0.984 no
C3 C4 . 1.39(2) yes
C3 H31 . 0.979 no
C4 C5 . 1.37(2) yes
C4 H41 . 0.975 no
C41 C51 . 1.43(2) yes
C41 H411 . 0.971 no
C5 H51 . 0.973 no
C51 H511 . 0.983 no
